data_4301533
loop_
_publ_author_name
'Florian Kraus'
'J\"urgen C. Aschenbrenner'
'T. Klamroth'
'Nikolaus Korber'

_publ_contact_author_address
;
Institut f\"ur Anorganische Chemie
Universit\"at Regensburg
Universit\"atsstrasse 31
93053 Regensburg
GERMANY
;
_publ_contact_author_email nikolaus.korber@chemie.uni-regensburg.de
_publ_contact_author_fax '+49 941 9431812'
_publ_contact_author_name 'Nikolaus Korber'
_publ_contact_author_phone '+49 941 9434448'
_publ_section_title
;
Hydrogen Polyphosphides P3H23- and P3H32-: Synthesis and Crystal
Structure of K3(P3H2).2.3NH3, Rb3(P3H2).NH3,
[Rb(18-crown-6)]2(P3H3).7.5NH3, and [Cs(18-crown-6)]2(P3H3).7NH3
;
_journal_name_full 'Inorganic Chemistry'
_journal_page_first 1911
_journal_page_last 1919
_journal_paper_doi 10.1021/ic8014546
_journal_volume 48
_journal_year 2009
_chemical_formula_moiety '3(Rb +), (H2P3 3-), (H3N)'
_chemical_formula_sum 'H5 N P3 Rb3'
_chemical_formula_weight 368.37
_chemical_melting_point ?
_chemical_name_systematic
; 
 Trisrubidium catena-dihydrogentriphosphide ammonia(1/1) 
;
_space_group_IT_number 61
_symmetry_cell_setting orthorhombic
_symmetry_Int_Tables_number 61
_symmetry_space_group_name_Hall '-P 2ac 2ab'
_symmetry_space_group_name_H-M 'P b c a'
_atom_sites_solution_hydrogens geom
_atom_sites_solution_primary direct
_atom_sites_solution_secondary difmap
_audit_creation_method SHELXL-97
_cell_angle_alpha 90.00
_cell_angle_beta 90.00
_cell_angle_gamma 90.00
_cell_formula_units_Z 8
_cell_length_a 12.971(2)
_cell_length_b 9.6590(10)
_cell_length_c 15.085(3)
_cell_measurement_reflns_used 8000
_cell_measurement_temperature 123(2)
_cell_measurement_theta_max 27.95
_cell_measurement_theta_min 2.70
_cell_volume 1890.0(5)
_computing_cell_refinement IPDS
_computing_data_collection 'IPDS (Stoe & Cie, 1998)'
_computing_data_reduction IPDS
_computing_molecular_graphics 'Diamond V 2.1e'
_computing_publication_material 'CIFTAB in SHELXL 97'
_computing_structure_refinement 'SHELXL-97 (Sheldrick, 1997)'
_computing_structure_solution 'SHELXS-97 (Sheldrick, 1990)'
_diffrn_ambient_temperature 123(2)
_diffrn_measured_fraction_theta_full 0.994
_diffrn_measured_fraction_theta_max 0.994
_diffrn_measurement_device_type 'Stoe Imaging Plate Diffraction System'
_diffrn_measurement_method Phi
_diffrn_radiation_monochromator graphite
_diffrn_radiation_probe x-ray
_diffrn_radiation_source 'fine-focus sealed tube'
_diffrn_radiation_type MoK\a
_diffrn_radiation_wavelength 0.71073
_diffrn_reflns_av_R_equivalents 0.1435
_diffrn_reflns_av_sigmaI/netI 0.0591
_diffrn_reflns_limit_h_max 17
_diffrn_reflns_limit_h_min -16
_diffrn_reflns_limit_k_max 12
_diffrn_reflns_limit_k_min -12
_diffrn_reflns_limit_l_max 19
_diffrn_reflns_limit_l_min -19
_diffrn_reflns_number 30514
_diffrn_reflns_theta_full 27.95
_diffrn_reflns_theta_max 27.95
_diffrn_reflns_theta_min 2.70
_diffrn_source_type 'Stoe IPDS I'
_diffrn_standards_decay_% 0
_diffrn_standards_interval_count 0
_diffrn_standards_interval_time 0
_diffrn_standards_number 0
_exptl_absorpt_coefficient_mu 15.896
_exptl_absorpt_correction_T_max 0.1913
_exptl_absorpt_correction_T_min 0.0894
_exptl_absorpt_correction_type numerical
_exptl_absorpt_process_details X-Red/X-Shape
_exptl_crystal_colour orange
_exptl_crystal_density_diffrn 2.589
_exptl_crystal_density_meas ?
_exptl_crystal_density_method .
_exptl_crystal_description block
_exptl_crystal_F_000 1344
_exptl_crystal_size_max 0.3
_exptl_crystal_size_mid 0.3
_exptl_crystal_size_min 0.3
_refine_diff_density_max 1.550
_refine_diff_density_min -1.150
_refine_diff_density_rms 0.228
_refine_ls_extinction_coef 0
_refine_ls_extinction_method none
_refine_ls_goodness_of_fit_ref 0.914
_refine_ls_hydrogen_treatment mixed
_refine_ls_matrix_type full
_refine_ls_number_parameters 84
_refine_ls_number_reflns 2259
_refine_ls_number_restraints 3
_refine_ls_restrained_S_all 0.913
_refine_ls_R_factor_all 0.0651
_refine_ls_R_factor_gt 0.0395
_refine_ls_shift/su_max 0.001
_refine_ls_shift/su_mean 0.000
_refine_ls_structure_factor_coef Fsqd
_refine_ls_weighting_details 'calc w=1/[\s^2^(Fo^2^)+(0.0569P)^2^+0.0000P] where P=(Fo^2^+2Fc^2^)/3'
_refine_ls_weighting_scheme calc
_refine_ls_wR_factor_gt 0.0914
_refine_ls_wR_factor_ref 0.0987
_reflns_number_gt 1547
_reflns_number_total 2259
_reflns_threshold_expression >2sigma(I)
_cod_data_source_file ic8014546_si_002_3.cif
_cod_data_source_block Rb3P3H2NH3
_cod_depositor_comments
;
The following automatic conversions were performed:

'_chemical_melting_point' value 'not measured' was changed to '?' -
the value is undefined or not given.

Automatic conversion script
Id: cif_fix_values 1646 2011-03-28 12:23:43Z adriana 
;
_cod_database_code 4301533

loop_
_symmetry_equiv_pos_as_xyz
'x, y, z'
'-x+1/2, -y, z+1/2'
'-x, y+1/2, -z+1/2'
'x+1/2, -y+1/2, -z'
'-x, -y, -z'
'x-1/2, y, -z-1/2'
'x, -y-1/2, z-1/2'
'-x-1/2, y-1/2, z'

loop_
_atom_site_label
_atom_site_type_symbol
_atom_site_fract_x
_atom_site_fract_y
_atom_site_fract_z
_atom_site_U_iso_or_equiv
_atom_site_adp_type
_atom_site_occupancy
_atom_site_symmetry_multiplicity
_atom_site_calc_flag
_atom_site_refinement_flags
_atom_site_disorder_assembly
_atom_site_disorder_group
Rb1 Rb 0.58850(4) 0.09790(7) 0.60989(4) 0.02167(15) Uani 1 1 d . . .
Rb2 Rb 0.91095(4) -0.05690(7) 0.40441(4) 0.02589(16) Uani 1 1 d . . .
Rb3 Rb 0.33094(4) 0.23145(7) 0.73385(4) 0.02412(16) Uani 1 1 d . . .
P1 P 0.33493(12) -0.05135(19) 0.85920(11) 0.0228(3) Uani 1 1 d . . .
H1 H 0.275(6) -0.155(10) 0.902(6) 0.05(3) Uiso 1 1 d . . .
P2 P 0.42399(11) -0.12863(19) 0.74227(11) 0.0208(3) Uani 1 1 d . . .
P3 P 0.35087(12) -0.06935(18) 0.61456(11) 0.0221(4) Uani 1 1 d . . .
H3 H 0.286(6) -0.174(9) 0.588(5) 0.04(2) Uiso 1 1 d . . .
N1 N 0.4123(5) 0.2523(7) 0.4977(4) 0.0307(14) Uani 1 1 d D . .
H1A H 0.366(5) 0.198(7) 0.513(5) 0.019(18) Uiso 1 1 d D . .
H1B H 0.435(6) 0.206(9) 0.455(5) 0.05(3) Uiso 1 1 d D . .
H1C H 0.359(5) 0.283(11) 0.473(7) 0.07(3) Uiso 1 1 d D . .

loop_
_atom_site_aniso_label
_atom_site_aniso_U_11
_atom_site_aniso_U_22
_atom_site_aniso_U_33
_atom_site_aniso_U_23
_atom_site_aniso_U_13
_atom_site_aniso_U_12
Rb1 0.0191(3) 0.0239(3) 0.0220(3) -0.0023(2) -0.0001(2) -0.0014(2)
Rb2 0.0205(3) 0.0267(3) 0.0305(3) 0.0015(3) -0.0010(2) 0.0002(2)
Rb3 0.0169(3) 0.0217(3) 0.0338(3) -0.0002(3) -0.0010(2) 0.0010(2)
P1 0.0224(8) 0.0225(8) 0.0235(8) -0.0002(7) 0.0012(6) -0.0006(6)
P2 0.0154(6) 0.0245(9) 0.0226(8) 0.0022(6) 0.0006(5) 0.0008(6)
P3 0.0221(7) 0.0245(9) 0.0197(8) -0.0002(7) -0.0010(6) -0.0004(6)
N1 0.028(3) 0.031(4) 0.033(3) 0.000(3) -0.007(2) 0.002(3)

loop_
_atom_type_symbol
_atom_type_description
_atom_type_scat_dispersion_real
_atom_type_scat_dispersion_imag
_atom_type_scat_source
N N 0.0061 0.0033 'International Tables Vol C Tables 4.2.6.8 and 6.1.1.4'
H H 0.0000 0.0000 'International Tables Vol C Tables 4.2.6.8 and 6.1.1.4'
P P 0.1023 0.0942 'International Tables Vol C Tables 4.2.6.8 and 6.1.1.4'
Rb Rb -0.9393 2.9676 'International Tables Vol C Tables 4.2.6.8 and 6.1.1.4'

loop_
_geom_angle_atom_site_label_1
_geom_angle_atom_site_label_2
_geom_angle_atom_site_label_3
_geom_angle
_geom_angle_site_symmetry_1
_geom_angle_site_symmetry_3
_geom_angle_publ_flag
N1 Rb1 P2 87.23(12) . 3_656 ?
N1 Rb1 P3 66.16(12) . . ?
P2 Rb1 P3 107.44(4) 3_656 . ?
N1 Rb1 P3 71.68(12) . 5_656 ?
P2 Rb1 P3 134.16(4) 3_656 5_656 ?
P3 Rb1 P3 100.52(4) . 5_656 ?
N1 Rb1 P1 154.42(12) . 6_657 ?
P2 Rb1 P1 105.57(4) 3_656 6_657 ?
P3 Rb1 P1 127.47(5) . 6_657 ?
P3 Rb1 P1 83.80(4) 5_656 6_657 ?
N1 Rb1 P1 79.96(12) . 3_656 ?
P2 Rb1 P1 37.11(4) 3_656 3_656 ?
P3 Rb1 P1 133.30(4) . 3_656 ?
P3 Rb1 P1 98.02(4) 5_656 3_656 ?
P1 Rb1 P1 96.80(3) 6_657 3_656 ?
N1 Rb1 P2 98.65(12) . . ?
P2 Rb1 P2 94.45(2) 3_656 . ?
P3 Rb1 P2 36.22(4) . . ?
P3 Rb1 P2 127.99(4) 5_656 . ?
P1 Rb1 P2 102.23(4) 6_657 . ?
P1 Rb1 P2 131.42(4) 3_656 . ?
N1 Rb1 Rb3 60.46(12) . . ?
P2 Rb1 Rb3 54.50(3) 3_656 . ?
P3 Rb1 Rb3 53.60(3) . . ?
P3 Rb1 Rb3 131.39(3) 5_656 . ?
P1 Rb1 Rb3 144.72(3) 6_657 . ?
P1 Rb1 Rb3 82.31(3) 3_656 . ?
P2 Rb1 Rb3 56.97(3) . . ?
N1 Rb1 Rb3 134.15(12) . 6_657 ?
P2 Rb1 Rb3 55.27(3) 3_656 6_657 ?
P3 Rb1 Rb3 143.75(3) . 6_657 ?
P3 Rb1 Rb3 113.99(3) 5_656 6_657 ?
P1 Rb1 Rb3 50.58(3) 6_657 6_657 ?
P1 Rb1 Rb3 54.31(3) 3_656 6_657 ?
P2 Rb1 Rb3 108.64(3) . 6_657 ?
Rb3 Rb1 Rb3 105.388(19) . 6_657 ?
N1 Rb1 Rb3 145.98(12) . 3_646 ?
P2 Rb1 Rb3 106.33(4) 3_656 3_646 ?
P3 Rb1 Rb3 79.94(3) . 3_646 ?
P3 Rb1 Rb3 113.89(3) 5_656 3_646 ?
P1 Rb1 Rb3 51.98(3) 6_657 3_646 ?
P1 Rb1 Rb3 129.19(3) 3_656 3_646 ?
P2 Rb1 Rb3 50.25(3) . 3_646 ?
Rb3 Rb1 Rb3 101.904(17) . 3_646 ?
Rb3 Rb1 Rb3 76.343(16) 6_657 3_646 ?
N1 Rb1 Rb1 55.81(12) . 5_656 ?
P2 Rb1 Rb1 141.22(3) 3_656 5_656 ?
P3 Rb1 Rb1 50.32(3) . 5_656 ?
P3 Rb1 Rb1 50.20(3) 5_656 5_656 ?
P1 Rb1 Rb1 113.01(4) 6_657 5_656 ?
P1 Rb1 Rb1 130.18(4) 3_656 5_656 ?
P2 Rb1 Rb1 81.46(3) . 5_656 ?
Rb3 Rb1 Rb1 93.09(2) . 5_656 ?
Rb3 Rb1 Rb1 161.52(2) 6_657 5_656 ?
Rb3 Rb1 Rb1 100.40(2) 3_646 5_656 ?
N1 Rb1 Rb2 124.55(12) . 2_655 ?
P2 Rb1 Rb2 54.97(3) 3_656 2_655 ?
P3 Rb1 Rb2 86.57(3) . 2_655 ?
P3 Rb1 Rb2 163.70(3) 5_656 2_655 ?
P1 Rb1 Rb2 80.27(3) 6_657 2_655 ?
P1 Rb1 Rb2 87.34(3) 3_656 2_655 ?
P2 Rb1 Rb2 53.34(3) . 2_655 ?
Rb3 Rb1 Rb2 64.447(16) . 2_655 ?
Rb3 Rb1 Rb2 57.238(15) 6_657 2_655 ?
Rb3 Rb1 Rb2 52.535(15) 3_646 2_655 ?
Rb1 Rb1 Rb2 134.79(2) 5_656 2_655 ?
N1 Rb1 H1B 14.9(8) . . ?
P2 Rb1 H1B 100.9(11) 3_656 . ?
P3 Rb1 H1B 67.7(16) . . ?
P3 Rb1 H1B 57.6(9) 5_656 . ?
P1 Rb1 H1B 141.4(10) 6_657 . ?
P1 Rb1 H1B 87.6(15) 3_656 . ?
P2 Rb1 H1B 103.2(16) . . ?
Rb3 Rb1 H1B 73.9(10) . . ?
Rb3 Rb1 H1B 140.9(16) 6_657 . ?
Rb3 Rb1 H1B 142.7(16) 3_646 . ?
Rb1 Rb1 H1B 44.3(14) 5_656 . ?
Rb2 Rb1 H1B 138.3(10) 2_655 . ?
N1 Rb2 N1 107.93(14) 8_755 4_556 ?
N1 Rb2 P1 66.03(11) 8_755 2_654 ?
N1 Rb2 P1 79.44(11) 4_556 2_654 ?
N1 Rb2 P3 152.15(11) 8_755 5_656 ?
N1 Rb2 P3 74.88(11) 4_556 5_656 ?
P1 Rb2 P3 139.65(5) 2_654 5_656 ?
N1 Rb2 P1 77.26(11) 8_755 6_657 ?
N1 Rb2 P1 63.66(11) 4_556 6_657 ?
P1 Rb2 P1 115.56(3) 2_654 6_657 ?
P3 Rb2 P1 79.71(4) 5_656 6_657 ?
N1 Rb2 P3 68.32(12) 8_755 4_546 ?
N1 Rb2 P3 155.07(11) 4_556 4_546 ?
P1 Rb2 P3 118.09(4) 2_654 4_546 ?
P3 Rb2 P3 97.17(3) 5_656 4_546 ?
P1 Rb2 P3 91.86(4) 6_657 4_546 ?
N1 Rb2 P2 98.73(11) 8_755 2_654 ?
N1 Rb2 P2 82.01(11) 4_556 2_654 ?
P1 Rb2 P2 35.89(4) 2_654 2_654 ?
P3 Rb2 P2 109.05(4) 5_656 2_654 ?
P1 Rb2 P2 141.42(4) 6_657 2_654 ?
P3 Rb2 P2 122.75(4) 4_546 2_654 ?
N1 Rb2 P2 76.47(12) 8_755 4_546 ?
N1 Rb2 P2 170.14(11) 4_556 4_546 ?
P1 Rb2 P2 94.80(4) 2_654 4_546 ?
P3 Rb2 P2 105.53(4) 5_656 4_546 ?
P1 Rb2 P2 126.20(4) 6_657 4_546 ?
P3 Rb2 P2 34.62(4) 4_546 4_546 ?
P2 Rb2 P2 88.64(2) 2_654 4_546 ?
N1 Rb2 Rb2 54.33(12) 8_755 5_756 ?
N1 Rb2 Rb2 53.60(12) 4_556 5_756 ?
P1 Rb2 Rb2 59.98(3) 2_654 5_756 ?
P3 Rb2 Rb2 121.69(4) 5_656 5_756 ?
P1 Rb2 Rb2 55.57(3) 6_657 5_756 ?
P3 Rb2 Rb2 117.50(4) 4_546 5_756 ?
P2 Rb2 Rb2 90.55(3) 2_654 5_756 ?
P2 Rb2 Rb2 130.04(3) 4_546 5_756 ?
N1 Rb2 Rb3 150.53(11) 8_755 4_556 ?
N1 Rb2 Rb3 61.46(12) 4_556 4_556 ?
P1 Rb2 Rb3 84.64(3) 2_654 4_556 ?
P3 Rb2 Rb3 55.83(3) 5_656 4_556 ?
P1 Rb2 Rb3 115.56(3) 6_657 4_556 ?
P3 Rb2 Rb3 133.32(3) 4_546 4_556 ?
P2 Rb2 Rb3 54.12(3) 2_654 4_556 ?
P2 Rb2 Rb3 110.31(3) 4_546 4_556 ?
Rb2 Rb2 Rb3 109.18(3) 5_756 4_556 ?
N1 Rb2 Rb3 121.45(12) 8_755 5_656 ?
N1 Rb2 Rb3 126.56(11) 4_556 5_656 ?
P1 Rb2 Rb3 137.24(4) 2_654 5_656 ?
P3 Rb2 Rb3 52.01(3) 5_656 5_656 ?
P1 Rb2 Rb3 106.88(3) 6_657 5_656 ?
P3 Rb2 Rb3 53.34(3) 4_546 5_656 ?
P2 Rb2 Rb3 107.62(3) 2_654 5_656 ?
P2 Rb2 Rb3 53.64(3) 4_546 5_656 ?
Rb2 Rb2 Rb3 161.80(3) 5_756 5_656 ?
Rb3 Rb2 Rb3 81.789(17) 4_556 5_656 ?
N1 Rb2 Rb1 112.25(11) 8_755 2_654 ?
N1 Rb2 Rb1 121.73(11) 4_556 2_654 ?
P1 Rb2 Rb1 80.33(3) 2_654 2_654 ?
P3 Rb2 Rb1 87.29(3) 5_656 2_654 ?
P1 Rb2 Rb1 164.08(3) 6_657 2_654 ?
P3 Rb2 Rb1 80.61(3) 4_546 2_654 ?
P2 Rb2 Rb1 52.09(3) 2_654 2_654 ?
P2 Rb2 Rb1 48.88(3) 4_546 2_654 ?
Rb2 Rb2 Rb1 140.30(3) 5_756 2_654 ?
Rb3 Rb2 Rb1 62.665(17) 4_556 2_654 ?
Rb3 Rb2 Rb1 57.429(15) 5_656 2_654 ?
P1 Rb3 P3 66.47(4) . . ?
P1 Rb3 P2 104.28(4) . 3_656 ?
P3 Rb3 P2 108.38(4) . 3_656 ?
P1 Rb3 P3 138.37(4) . 8_665 ?
P3 Rb3 P3 104.15(4) . 8_665 ?
P2 Rb3 P3 116.84(4) 3_656 8_665 ?
P1 Rb3 P1 101.08(4) . 8_665 ?
P3 Rb3 P1 145.72(4) . 8_665 ?
P2 Rb3 P1 105.63(4) 3_656 8_665 ?
P3 Rb3 P1 62.96(4) 8_665 8_665 ?
P1 Rb3 P2 107.76(4) . 8_665 ?
P3 Rb3 P2 114.14(4) . 8_665 ?
P2 Rb3 P2 134.10(6) 3_656 8_665 ?
P3 Rb3 P2 36.42(4) 8_665 8_665 ?
P1 Rb3 P2 36.59(4) 8_665 8_665 ?
P1 Rb3 P2 36.78(4) . . ?
P3 Rb3 P2 36.20(4) . . ?
P2 Rb3 P2 93.67(3) 3_656 . ?
P3 Rb3 P2 138.58(4) 8_665 . ?
P1 Rb3 P2 137.57(4) 8_665 . ?
P2 Rb3 P2 131.22(4) 8_665 . ?
P1 Rb3 Rb2 163.69(3) . 4_456 ?
P3 Rb3 Rb2 112.41(4) . 4_456 ?
P2 Rb3 Rb2 59.99(3) 3_656 4_456 ?
P3 Rb3 Rb2 57.89(3) 8_665 4_456 ?
P1 Rb3 Rb2 88.27(3) 8_665 4_456 ?
P2 Rb3 Rb2 87.74(3) 8_665 4_456 ?
P2 Rb3 Rb2 133.63(3) . 4_456 ?
P1 Rb3 Rb1 89.31(3) . . ?
P3 Rb3 Rb1 54.82(3) . . ?
P2 Rb3 Rb1 54.22(3) 3_656 . ?
P3 Rb3 Rb1 119.32(3) 8_665 . ?
P1 Rb3 Rb1 159.44(3) 8_665 . ?
P2 Rb3 Rb1 154.44(3) 8_665 . ?
P2 Rb3 Rb1 56.19(3) . . ?
Rb2 Rb3 Rb1 77.905(18) 4_456 . ?
P1 Rb3 Rb2 87.92(3) . 5_656 ?
P3 Rb3 Rb2 56.34(3) . 5_656 ?
P2 Rb3 Rb2 155.11(3) 3_656 5_656 ?
P3 Rb3 Rb2 57.19(3) 8_665 5_656 ?
P1 Rb3 Rb2 92.86(3) 8_665 5_656 ?
P2 Rb3 Rb2 57.94(3) 8_665 5_656 ?
P2 Rb3 Rb2 83.16(3) . 5_656 ?
Rb2 Rb3 Rb2 105.10(2) 4_456 5_656 ?
Rb1 Rb3 Rb2 105.32(2) . 5_656 ?
P1 Rb3 Rb1 55.33(3) . 6_557 ?
P3 Rb3 Rb1 95.29(3) . 6_557 ?
P2 Rb3 Rb1 139.30(3) 3_656 6_557 ?
P3 Rb3 Rb1 87.29(3) 8_665 6_557 ?
P1 Rb3 Rb1 54.55(3) 8_665 6_557 ?
P2 Rb3 Rb1 52.73(3) 8_665 6_557 ?
P2 Rb3 Rb1 86.27(3) . 6_557 ?
Rb2 Rb3 Rb1 139.11(2) 4_456 6_557 ?
Rb1 Rb3 Rb1 142.46(2) . 6_557 ?
Rb2 Rb3 Rb1 65.334(19) 5_656 6_557 ?
P1 Rb3 Rb1 110.76(4) . 3_656 ?
P3 Rb3 Rb1 161.77(3) . 3_656 ?
P2 Rb3 Rb1 53.93(3) 3_656 3_656 ?
P3 Rb3 Rb1 89.61(3) 8_665 3_656 ?
P1 Rb3 Rb1 51.71(3) 8_665 3_656 ?
P2 Rb3 Rb1 84.03(3) 8_665 3_656 ?
P2 Rb3 Rb1 131.79(3) . 3_656 ?
Rb2 Rb3 Rb1 64.80(2) 4_456 3_656 ?
Rb1 Rb3 Rb1 108.052(17) . 3_656 ?
Rb2 Rb3 Rb1 141.586(19) 5_656 3_656 ?
Rb1 Rb3 Rb1 97.28(2) 6_557 3_656 ?
P2 P1 Rb3 80.42(7) . . ?
P2 P1 Rb2 76.62(6) . 2_655 ?
Rb3 P1 Rb2 83.15(4) . 2_655 ?
P2 P1 Rb1 134.96(8) . 6_557 ?
Rb3 P1 Rb1 74.09(4) . 6_557 ?
Rb2 P1 Rb1 134.32(6) 2_655 6_557 ?
P2 P1 Rb3 72.29(6) . 8_655 ?
Rb3 P1 Rb3 99.98(5) . 8_655 ?
Rb2 P1 Rb3 147.68(5) 2_655 8_655 ?
Rb1 P1 Rb3 76.32(4) 6_557 8_655 ?
P2 P1 Rb1 69.01(6) . 3_646 ?
Rb3 P1 Rb1 149.43(6) . 3_646 ?
Rb2 P1 Rb1 89.77(4) 2_655 3_646 ?
Rb1 P1 Rb1 128.50(5) 6_557 3_646 ?
Rb3 P1 Rb1 71.13(4) 8_655 3_646 ?
P2 P1 Rb2 128.14(7) . 6_557 ?
Rb3 P1 Rb2 124.37(5) . 6_557 ?
Rb2 P1 Rb2 64.44(3) 2_655 6_557 ?
Rb1 P1 Rb2 96.87(4) 6_557 6_557 ?
Rb3 P1 Rb2 131.77(5) 8_655 6_557 ?
Rb1 P1 Rb2 77.63(4) 3_646 6_557 ?
P2 P1 H1 114(4) . . ?
Rb3 P1 H1 146(3) . . ?
Rb2 P1 H1 129(3) 2_655 . ?
Rb1 P1 H1 74(3) 6_557 . ?
Rb3 P1 H1 60(4) 8_655 . ?
Rb1 P1 H1 55(3) 3_646 . ?
Rb2 P1 H1 72(4) 6_557 . ?
P3 P2 P1 112.16(9) . . ?
P3 P2 Rb1 137.33(8) . 3_646 ?
P1 P2 Rb1 73.88(6) . 3_646 ?
P3 P2 Rb3 125.51(7) . 3_646 ?
P1 P2 Rb3 121.39(7) . 3_646 ?
Rb1 P2 Rb3 71.27(4) 3_646 3_646 ?
P3 P2 Rb3 70.84(6) . 8_655 ?
P1 P2 Rb3 71.12(6) . 8_655 ?
Rb1 P2 Rb3 72.00(3) 3_646 8_655 ?
Rb3 P2 Rb3 134.69(6) 3_646 8_655 ?
P3 P2 Rb1 67.72(6) . . ?
P1 P2 Rb1 122.22(8) . . ?
Rb1 P2 Rb1 146.85(5) 3_646 . ?
Rb3 P2 Rb1 75.82(3) 3_646 . ?
Rb3 P2 Rb1 138.41(5) 8_655 . ?
P3 P2 Rb3 65.61(6) . . ?
P1 P2 Rb3 62.80(6) . . ?
Rb1 P2 Rb3 136.68(5) 3_646 . ?
Rb3 P2 Rb3 132.14(5) 3_646 . ?
Rb3 P2 Rb3 93.02(4) 8_655 . ?
Rb1 P2 Rb3 66.85(3) . . ?
P3 P2 Rb2 133.87(8) . 2_655 ?
P1 P2 Rb2 67.49(6) . 2_655 ?
Rb1 P2 Rb2 88.33(4) 3_646 2_655 ?
Rb3 P2 Rb2 65.90(3) 3_646 2_655 ?
Rb3 P2 Rb2 137.69(5) 8_655 2_655 ?
Rb1 P2 Rb2 74.57(4) . 2_655 ?
Rb3 P2 Rb2 75.87(4) . 2_655 ?
P3 P2 Rb2 71.27(6) . 4_446 ?
P1 P2 Rb2 135.24(8) . 4_446 ?
Rb1 P2 Rb2 76.15(4) 3_646 4_446 ?
Rb3 P2 Rb2 77.76(4) 3_646 4_446 ?
Rb3 P2 Rb2 68.42(3) 8_655 4_446 ?
Rb1 P2 Rb2 100.86(4) . 4_446 ?
Rb3 P2 Rb2 136.66(5) . 4_446 ?
Rb2 P2 Rb2 143.45(5) 2_655 4_446 ?
P2 P3 Rb3 78.20(7) . . ?
P2 P3 Rb1 76.06(6) . . ?
Rb3 P3 Rb1 71.58(4) . . ?
P2 P3 Rb1 136.48(8) . 5_656 ?
Rb3 P3 Rb1 126.43(5) . 5_656 ?
Rb1 P3 Rb1 79.48(4) . 5_656 ?
P2 P3 Rb3 72.74(6) . 8_655 ?
Rb3 P3 Rb3 98.27(4) . 8_655 ?
Rb1 P3 Rb3 148.59(5) . 8_655 ?
Rb1 P3 Rb3 126.98(5) 5_656 8_655 ?
P2 P3 Rb2 123.76(7) . 5_656 ?
Rb3 P3 Rb2 71.65(3) . 5_656 ?
Rb1 P3 Rb2 132.29(5) . 5_656 ?
Rb1 P3 Rb2 99.29(4) 5_656 5_656 ?
Rb3 P3 Rb2 66.28(3) 8_655 5_656 ?
P2 P3 Rb2 74.10(7) . 4_446 ?
Rb3 P3 Rb2 151.96(5) . 4_446 ?
Rb1 P3 Rb2 105.34(4) . 4_446 ?
Rb1 P3 Rb2 78.49(4) 5_656 4_446 ?
Rb3 P3 Rb2 69.47(3) 8_655 4_446 ?
Rb2 P3 Rb2 121.30(5) 5_656 4_446 ?
P2 P3 H3 109(3) . . ?
Rb3 P3 H3 137(3) . . ?
Rb1 P3 H3 151(3) . . ?
Rb1 P3 H3 78(3) 5_656 . ?
Rb3 P3 H3 49(3) 8_655 . ?
Rb2 P3 H3 70(3) 5_656 . ?
Rb2 P3 H3 52(3) 4_446 . ?
Rb1 N1 Rb2 89.39(15) . 8_765 ?
Rb1 N1 Rb2 100.52(17) . 4_456 ?
Rb2 N1 Rb2 72.07(14) 8_765 4_456 ?
Rb1 N1 H1A 94(5) . . ?
Rb2 N1 H1A 171(5) 8_765 . ?
Rb2 N1 H1A 116(5) 4_456 . ?
Rb1 N1 H1B 84(6) . . ?
Rb2 N1 H1B 74(7) 8_765 . ?
Rb2 N1 H1B 145(7) 4_456 . ?
H1A N1 H1B 98(8) . . ?
Rb1 N1 H1C 170(8) . . ?
Rb2 N1 H1C 101(8) 8_765 . ?
Rb2 N1 H1C 83(8) 4_456 . ?
H1A N1 H1C 76(9) . . ?
H1B N1 H1C 99(9) . . ?

loop_
_geom_bond_atom_site_label_1
_geom_bond_atom_site_label_2
_geom_bond_distance
_geom_bond_site_symmetry_2
_geom_bond_publ_flag
Rb1 N1 3.211(6) . ?
Rb1 P2 3.4608(19) 3_656 ?
Rb1 P3 3.4806(18) . ?
Rb1 P3 3.4869(18) 5_656 ?
Rb1 P1 3.5374(18) 6_657 ?
Rb1 P1 3.5611(19) 3_656 ?
Rb1 P2 3.6507(18) . ?
Rb1 Rb3 4.0400(9) . ?
Rb1 Rb3 4.1364(9) 6_657 ?
Rb1 Rb3 4.3791(10) 3_646 ?
Rb1 Rb1 4.4541(13) 5_656 ?
Rb1 Rb2 4.4604(13) 2_655 ?
Rb1 H1B 3.23(9) . ?
Rb2 N1 3.261(7) 8_755 ?
Rb2 N1 3.292(7) 4_556 ?
Rb2 P1 3.5247(18) 2_654 ?
Rb2 P3 3.6197(18) 5_656 ?
Rb2 P1 3.7001(19) 6_657 ?
Rb2 P3 3.7043(19) 4_546 ?
Rb2 P2 3.7118(18) 2_654 ?
Rb2 P2 3.7618(19) 4_546 ?
Rb2 Rb2 3.8551(14) 5_756 ?
Rb2 Rb3 3.9127(10) 4_556 ?
Rb2 Rb3 4.1275(9) 5_656 ?
Rb2 Rb1 4.4604(13) 2_654 ?
Rb3 P1 3.3226(19) . ?
Rb3 P3 3.4273(19) . ?
Rb3 P2 3.4729(17) 3_656 ?
Rb3 P3 3.5358(18) 8_665 ?
Rb3 P1 3.5505(18) 8_665 ?
Rb3 P2 3.5745(17) 8_665 ?
Rb3 P2 3.6836(19) . ?
Rb3 Rb2 3.9127(10) 4_456 ?
Rb3 Rb2 4.1275(9) 5_656 ?
Rb3 Rb1 4.1363(9) 6_557 ?
Rb3 Rb1 4.3791(10) 3_656 ?
P1 P2 2.237(2) . ?
P1 Rb2 3.5247(18) 2_655 ?
P1 Rb1 3.5374(18) 6_557 ?
P1 Rb3 3.5505(18) 8_655 ?
P1 Rb1 3.5611(19) 3_646 ?
P1 Rb2 3.7001(19) 6_557 ?
P1 H1 1.42(9) . ?
P2 P3 2.222(2) . ?
P2 Rb1 3.4608(19) 3_646 ?
P2 Rb3 3.4729(17) 3_646 ?
P2 Rb3 3.5745(17) 8_655 ?
P2 Rb2 3.7118(18) 2_655 ?
P2 Rb2 3.7618(19) 4_446 ?
P3 Rb1 3.4869(18) 5_656 ?
P3 Rb3 3.5358(18) 8_655 ?
P3 Rb2 3.6197(18) 5_656 ?
P3 Rb2 3.7043(19) 4_446 ?
P3 H3 1.38(8) . ?
N1 Rb2 3.261(7) 8_765 ?
N1 Rb2 3.292(7) 4_456 ?
N1 H1A 0.83(5) . ?
N1 H1B 0.83(5) . ?
N1 H1C 0.84(5) . ?
